data_2009151
loop_
_publ_author_name
'Hoong-Kun Fun'
'S. Shanmuga Sundara Raj'
'Kandasamy Chinnakali'
'Jing-Zhi Tian'
'Zhen Shen'
'Jin-Qi Zhang'
'Xiao-Zeng You'

_publ_section_title
;
 4-Chloro-2-(morpholinomethyl)phenol
;
_journal_issue 11
_journal_name_full 'Acta Crystallographica Section C'
_journal_page_first 1843
_journal_page_last 1845
_journal_paper_doi 10.1107/S0108270199009907
_journal_volume 55
_journal_year 1999
_chemical_formula_sum 'C11 H14 Cl N O2'
_chemical_formula_weight 227.68
_chemical_name_systematic
;
4-Chloro-2-(n-morpholinomethyl)-1-phenol
;
_space_group_IT_number 2
_symmetry_cell_setting triclinic
_symmetry_space_group_name_Hall '-P 1'
_symmetry_space_group_name_H-M 'P -1'
_audit_creation_method SHELXL-97
_cell_angle_alpha 87.4270(10)
_cell_angle_beta 88.5480(10)
_cell_angle_gamma 88.6040(10)
_cell_formula_units_Z 4
_cell_length_a 9.34100(10)
_cell_length_b 9.87820(10)
_cell_length_c 12.4671(2)
_cell_measurement_reflns_used 5089
_cell_measurement_temperature 293(2)
_cell_measurement_theta_max 38.60
_cell_measurement_theta_min 2.06
_cell_volume 1148.53(3)
_computing_cell_refinement 'SAINT (Siemens, 1996b)'
_computing_data_collection 'SMART (Siemens, 1996a)'
_computing_data_reduction SAINT
_computing_molecular_graphics SHELXTL
_computing_publication_material 'SHELXTL and PARST (Nardelli, 1995)'
_computing_structure_refinement SHELXTL
_computing_structure_solution 'SHELXTL (Sheldrick, 1997)'
_diffrn_ambient_temperature 293(2)
_diffrn_detector_area_resol_mean 8.33
_diffrn_measured_fraction_theta_full 0.872
_diffrn_measured_fraction_theta_max 0.872
_diffrn_measurement_device_type 'Siemens SMART CCD area-detector'
_diffrn_measurement_method \w
_diffrn_radiation_monochromator graphite
_diffrn_radiation_source 'fine-focus sealed tube'
_diffrn_radiation_type MoK\a
_diffrn_radiation_wavelength 0.71073
_diffrn_reflns_av_R_equivalents 0.027
_diffrn_reflns_av_sigmaI/netI 0.069
_diffrn_reflns_limit_h_max 14
_diffrn_reflns_limit_h_min -16
_diffrn_reflns_limit_k_max 17
_diffrn_reflns_limit_k_min -17
_diffrn_reflns_limit_l_max 16
_diffrn_reflns_limit_l_min -21
_diffrn_reflns_number 15271
_diffrn_reflns_theta_full 38.61
_diffrn_reflns_theta_max 38.61
_diffrn_reflns_theta_min 2.06
_exptl_absorpt_coefficient_mu 0.313
_exptl_absorpt_correction_T_max 0.912
_exptl_absorpt_correction_T_min 0.870
_exptl_absorpt_correction_type empirical
_exptl_absorpt_process_details '(SADABS; Sheldrick, 1996)'
_exptl_crystal_colour colourless
_exptl_crystal_density_diffrn 1.317
_exptl_crystal_density_method 'not measured'
_exptl_crystal_description block
_exptl_crystal_F_000 480
_exptl_crystal_size_max 0.46
_exptl_crystal_size_mid 0.34
_exptl_crystal_size_min 0.30
_refine_diff_density_max 0.380
_refine_diff_density_min -0.436
_refine_ls_extinction_coef 0.022(3)
_refine_ls_extinction_method SHELXTL
_refine_ls_goodness_of_fit_ref 1.007
_refine_ls_hydrogen_treatment mixed
_refine_ls_matrix_type full
_refine_ls_number_parameters 376
_refine_ls_number_reflns 11354
_refine_ls_number_restraints 0
_refine_ls_restrained_S_all 1.007
_refine_ls_R_factor_all 0.154
_refine_ls_R_factor_gt 0.065
_refine_ls_shift/su_max 0.001
_refine_ls_shift/su_mean 0.000
_refine_ls_structure_factor_coef Fsqd
_refine_ls_weighting_details 'calc w = 1/[\s^2^(Fo^2^)+(0.0860P)^2^+0.0027P] where P = (Fo^2^+2Fc^2^)/3'
_refine_ls_weighting_scheme calc
_refine_ls_wR_factor_ref 0.205
_reflns_number_gt 4827
_reflns_number_total 11354
_reflns_threshold_expression I>2\s(I)
_cod_data_source_file na1421.cif
_cod_data_source_block I
_cod_depositor_comments
;
The following automatic conversions were performed:
'_symmetry_cell_setting' value 'Triclinic' changed to 'triclinic'
according to '/home/saulius/struct/CIF-dictionaries/cif_core.dic'
dictionary named 'cif_core.dic' version 2.4.1 from 2010-06-29.

Automatic conversion script
Id: cif_fix_enum 1527 2010-12-29 10:47:43Z saulius 

The following automatic conversions were performed:

'_symmetry_cell_setting' value 'Triclinic' changed to 'triclinic'
according to /home/saulius/struct/CIF-dictionaries/cif_core.dic
dictionary named 'cif_core.dic' version 2.4.1 from 2010-06-29.

Automatic conversion script
Id: cif_fix_values 1715 2011-07-08 13:25:40Z adriana 
;
_cod_database_code 2009151

loop_
_symmetry_equiv_pos_as_xyz
'x, y, z'
'-x, -y, -z'

loop_
_atom_site_label
_atom_site_fract_x
_atom_site_fract_y
_atom_site_fract_z
_atom_site_U_iso_or_equiv
_atom_site_adp_type
_atom_site_calc_flag
_atom_site_refinement_flags
_atom_site_occupancy
_atom_site_disorder_assembly
_atom_site_disorder_group
_atom_site_type_symbol
Cl1A .35232(7) .17126(6) -.04398(5) .07873(19) Uani d . 1 . . Cl
O1A .07950(15) -.04004(14) .35593(10) .0595(3) Uani d . 1 . . O
H1OA -.0046 -.0147 .3604 .071 Uiso calc R 1 . . H
O2A -.33409(16) .26135(15) .43555(13) .0729(4) Uani d . 1 . . O
N1A -.15655(15) .10358(14) .29717(11) .0460(3) Uani d . 1 . . N
C1A .2700(2) .10825(17) .07440(14) .0506(4) Uani d . 1 . . C
C2A .12298(19) .11467(17) .08490(13) .0475(4) Uani d . 1 . . C
C3A .05529(18) .06459(16) .17871(12) .0435(3) Uani d . 1 . . C
C4A .13916(19) .01075(16) .26248(13) .0445(3) Uani d . 1 . . C
C5A .2873(2) .00707(19) .25068(15) .0534(4) Uani d . 1 . . C
C6A .3526(2) .0542(2) .15610(16) .0562(4) Uani d . 1 . . C
C7A -.1055(2) .0629(2) .19003(15) .0555(4) Uani d . 1 . . C
C8A -.1303(2) .24688(17) .31283(15) .0511(4) Uani d . 1 . . C
C9A -.1851(2) .2856(2) .42248(18) .0625(5) Uani d . 1 . . C
C10A -.3590(3) .1224(3) .4233(2) .0745(6) Uani d . 1 . . C
C11A -.3099(2) .0794(3) .3129(2) .0662(5) Uani d . 1 . . C
Cl1B .21049(6) .22407(6) .48426(4) .07090(18) Uani d . 1 . . Cl
O1B .38031(15) .51792(15) .85700(10) .0609(3) Uani d . 1 . . O
H1OB .4679 .5181 .8605 .073 Uiso calc R 1 . . H
O2B .88801(14) .37983(14) .91928(11) .0600(3) Uani d . 1 . . O
N1B .65474(14) .47018(12) .78876(9) .0378(3) Uani d . 1 . . N
C1B .26115(18) .31297(16) .59486(13) .0461(3) Uani d . 1 . . C
C2B .39810(18) .36232(16) .59635(12) .0416(3) Uani d . 1 . . C
C3B .44074(16) .43346(15) .68355(11) .0373(3) Uani d . 1 . . C
C4B .34283(18) .44970(16) .76988(12) .0442(3) Uani d . 1 . . C
C5B .2067(2) .3984(2) .76721(15) .0537(4) Uani d . 1 . . C
C6B .1642(2) .33031(18) .67964(15) .0525(4) Uani d . 1 . . C
C7B .58548(18) .49588(17) .68481(12) .0424(3) Uani d . 1 . . C
C8B .69287(19) .32585(16) .80575(13) .0437(3) Uani d . 1 . . C
C9B .7633(2) .3019(2) .91295(16) .0548(4) Uani d . 1 . . C
C10B .8513(2) .5206(2) .90396(16) .0568(4) Uani d . 1 . . C
C11B .7844(2) .54987(18) .79593(14) .0486(4) Uani d . 1 . . C
H2A .063(3) .161(2) .0292(18) .075(7) Uiso d . 1 . . H
H5A .336(3) -.031(2) .306(2) .077(7) Uiso d . 1 . . H
H6A .445(3) .051(3) .1510(19) .079(7) Uiso d . 1 . . H
H7A -.145(3) -.038(3) .1825(18) .076(7) Uiso d . 1 . . H
H7B -.147(3) .121(2) .1325(19) .074(7) Uiso d . 1 . . H
H8A -.171(2) .302(2) .2582(18) .063(6) Uiso d . 1 . . H
H8B -.028(2) .2615(19) .3103(15) .052(5) Uiso d . 1 . . H
H9A -.175(2) .387(2) .4339(16) .066(6) Uiso d . 1 . . H
H9B -.129(3) .228(2) .4806(19) .077(7) Uiso d . 1 . . H
H10A -.469(3) .110(3) .427(2) .100(9) Uiso d . 1 . . H
H10B -.305(3) .064(2) .4785(18) .068(6) Uiso d . 1 . . H
H11A -.327(3) -.020(3) .3045(18) .078(7) Uiso d . 1 . . H
H11B -.365(3) .130(3) .254(2) .089(8) Uiso d . 1 . . H
H2B .465(2) .3548(18) .5360(14) .048(5) Uiso d . 1 . . H
H5B .138(3) .406(2) .8272(19) .076(7) Uiso d . 1 . . H
H6B .073(2) .300(2) .6783(17) .065(6) Uiso d . 1 . . H
H7C .574(2) .598(2) .6736(14) .051(5) Uiso d . 1 . . H
H7D .646(2) .464(2) .6250(17) .064(6) Uiso d . 1 . . H
H8C .760(2) .2928(19) .7486(15) .055(5) Uiso d . 1 . . H
H8D .603(2) .2722(19) .8048(14) .046(5) Uiso d . 1 . . H
H9C .800(3) .207(2) .9205(17) .070(6) Uiso d . 1 . . H
H9D .698(2) .324(2) .9699(17) .059(6) Uiso d . 1 . . H
H10C .941(3) .571(2) .9094(16) .065(6) Uiso d . 1 . . H
H10D .780(3) .552(2) .9643(18) .071(6) Uiso d . 1 . . H
H11C .854(3) .526(2) .7354(18) .068(6) Uiso d . 1 . . H
H11D .758(2) .652(2) .7850(15) .055(5) Uiso d . 1 . . H

loop_
_atom_site_aniso_label
_atom_site_aniso_U_11
_atom_site_aniso_U_22
_atom_site_aniso_U_33
_atom_site_aniso_U_12
_atom_site_aniso_U_13
_atom_site_aniso_U_23
Cl1A .0757(4) .0858(4) .0733(3) -.0097(3) .0224(3) .0033(3)
O1A .0581(9) .0655(8) .0534(7) .0058(6) -.0014(6) .0083(5)
O2A .0519(9) .0698(9) .0946(11) .0090(7) .0257(7) -.0001(7)
N1A .0347(7) .0499(7) .0535(7) -.0050(5) .0000(5) .0000(5)
C1A .0514(10) .0458(8) .0551(9) -.0034(7) .0060(7) -.0107(7)
C2A .0474(10) .0470(8) .0483(8) .0024(7) -.0035(7) -.0064(6)
C3A .0405(8) .0437(8) .0471(8) .0009(6) -.0043(6) -.0092(6)
C4A .0459(9) .0395(7) .0485(8) .0026(6) -.0047(6) -.0074(6)
C5A .0467(10) .0553(10) .0589(10) .0082(8) -.0112(8) -.0097(8)
C6A .0387(10) .0623(11) .0688(11) .0030(8) -.0014(8) -.0188(8)
C7A .0394(10) .0747(12) .0534(10) -.0065(8) -.0056(7) -.0086(8)
C8A .0437(10) .0459(9) .0628(10) -.0011(7) .0062(7) .0025(7)
C9A .0545(12) .0560(11) .0764(13) .0020(9) .0139(9) -.0092(9)
C10A .0491(13) .0780(15) .0945(17) -.0059(11) .0237(11) .0067(12)
C11A .0394(11) .0736(14) .0856(15) -.0125(9) .0038(9) -.0015(11)
Cl1B .0650(3) .0751(3) .0755(3) -.0169(2) -.0165(2) -.0184(2)
O1B .0514(8) .0816(9) .0509(7) .0021(6) .0074(5) -.0217(6)
O2B .0457(8) .0672(8) .0682(8) .0007(6) -.0168(6) -.0057(6)
N1B .0350(6) .0400(6) .0386(6) -.0035(5) -.0020(4) -.0023(4)
C1B .0415(9) .0452(8) .0522(9) -.0040(6) -.0069(6) -.0022(6)
C2B .0386(8) .0458(8) .0403(7) -.0007(6) .0008(6) -.0006(6)
C3B .0332(7) .0412(7) .0369(7) .0003(5) .0020(5) .0023(5)
C4B .0378(8) .0509(8) .0434(8) .0045(6) .0041(6) -.0025(6)
C5B .0376(9) .0645(11) .0572(10) .0042(7) .0118(7) .0046(8)
C6B .0343(9) .0561(10) .0666(11) -.0054(7) .0000(7) .0067(8)
C7B .0396(8) .0489(8) .0385(7) -.0070(6) -.0003(6) .0014(6)
C8B .0408(9) .0416(8) .0490(8) -.0025(6) -.0046(6) -.0036(6)
C9B .0503(11) .0543(10) .0597(10) -.0011(8) -.0114(8) .0047(8)
C10B .0480(11) .0624(11) .0620(11) -.0080(8) -.0132(8) -.0146(8)
C11B .0442(9) .0483(9) .0543(9) -.0124(7) -.0024(7) -.0071(7)

loop_
_atom_type_symbol
_atom_type_description
_atom_type_scat_dispersion_real
_atom_type_scat_dispersion_imag
_atom_type_scat_source
C C 0.0033 0.0016 'International Tables Vol C Tables 4.2.6.8 and 6.1.1.4'
H H 0.0000 0.0000 'International Tables Vol C Tables 4.2.6.8 and 6.1.1.4'
N N 0.0061 0.0033 'International Tables Vol C Tables 4.2.6.8 and 6.1.1.4'
O O 0.0106 0.0060 'International Tables Vol C Tables 4.2.6.8 and 6.1.1.4'
Cl Cl 0.1484 0.1585 'International Tables Vol C Tables 4.2.6.8 and 6.1.1.4'

loop_
_geom_angle_atom_site_label_1
_geom_angle_atom_site_label_2
_geom_angle_atom_site_label_3
_geom_angle
_geom_angle_publ_flag
C10A O2A C9A 109.52(16) ?
C11A N1A C8A 108.96(15) ?
C11A N1A C7A 111.03(15) ?
C8A N1A C7A 111.53(14) ?
C6A C1A C2A 120.97(17) ?
C6A C1A Cl1A 119.69(15) ?
C2A C1A Cl1A 119.33(14) ?
C1A C2A C3A 120.18(16) ?
C2A C3A C4A 118.96(16) ?
C2A C3A C7A 121.36(15) ?
C4A C3A C7A 119.65(15) ?
O1A C4A C5A 118.37(15) ?
O1A C4A C3A 121.78(16) ?
C5A C4A C3A 119.85(16) ?
C6A C5A C4A 120.42(17) ?
C1A C6A C5A 119.59(18) ?
N1A C7A C3A 112.00(10) y
N1A C8A C9A 110.19(15) ?
O2A C9A C8A 111.06(19) ?
O2A C10A C11A 110.99(18) ?
N1A C11A C10A 109.77(19) ?
C9B O2B C10B 109.65(14) ?
C8B N1B C11B 108.91(13) ?
C8B N1B C7B 110.92(12) ?
C11B N1B C7B 111.46(12) ?
C2B C1B C6B 121.58(16) ?
C2B C1B Cl1B 118.92(13) ?
C6B C1B Cl1B 119.49(14) ?
C1B C2B C3B 119.91(14) ?
C2B C3B C4B 118.40(15) ?
C2B C3B C7B 121.33(13) ?
C4B C3B C7B 120.24(14) ?
O1B C4B C5B 118.90(14) ?
O1B C4B C3B 120.36(15) ?
C5B C4B C3B 120.74(15) ?
C4B C5B C6B 120.56(16) ?
C5B C6B C1B 118.78(17) ?
N1B C7B C3B 111.80(10) y
N1B C8B C9B 109.97(14) ?
O2B C9B C8B 111.40(15) ?
O2B C10B C11B 111.08(15) ?
N1B C11B C10B 109.57(14) ?

loop_
_geom_bond_atom_site_label_1
_geom_bond_atom_site_label_2
_geom_bond_site_symmetry_2
_geom_bond_distance
_geom_bond_publ_flag
Cl1A C1A . 1.744(2) y
O1A C4A . 1.359(2) y
O2A C10A . 1.413(3) ?
O2A C9A . 1.422(3) ?
N1A C11A . 1.464(2) ?
N1A C8A . 1.465(2) ?
N1A C7A . 1.476(2) ?
C1A C6A . 1.374(3) ?
C1A C2A . 1.377(3) ?
C2A C3A . 1.392(2) ?
C3A C4A . 1.400(2) ?
C3A C7A . 1.506(2) ?
C4A C5A . 1.388(3) ?
C5A C6A . 1.381(3) ?
C8A C9A . 1.509(3) ?
C10A C11A . 1.516(3) ?
Cl1B C1B . 1.749(2) y
O1B C4B . 1.361(2) y
O2B C9B . 1.418(2) ?
O2B C10B . 1.430(2) ?
N1B C8B . 1.468(2) ?
N1B C11B . 1.467(2) ?
N1B C7B . 1.4721(19) ?
C1B C2B . 1.381(2) ?
C1B C6B . 1.388(3) ?
C2B C3B . 1.392(2) ?
C3B C4B . 1.407(2) ?
C3B C7B . 1.500(2) ?
C4B C5B . 1.382(3) ?
C5B C6B . 1.380(3) ?
C8B C9B . 1.511(2) ?
C10B C11B . 1.513(3) ?

loop_
_geom_hbond_atom_site_label_D
_geom_hbond_atom_site_label_H
_geom_hbond_atom_site_label_A
_geom_hbond_site_symmetry_A
_geom_hbond_distance_DH
_geom_hbond_distance_HA
_geom_hbond_distance_DA
_geom_hbond_angle_DHA
_geom_hbond_publ_flag
O1A H1OA N1A 1_555 0.82 1.97 2.692(2) 146 yes
O1B H1OB N1B 1_555 0.82 2.00 2.717(2) 146 yes
C2B H2B O2A 1_655 0.97(2) 2.42(2) 3.328(2) 156(2) yes
C5B H5B O2B 1_455 0.98(3) 2.59(3) 3.493(2) 154(2) yes

loop_
_geom_torsion_atom_site_label_1
_geom_torsion_atom_site_label_2
_geom_torsion_atom_site_label_3
_geom_torsion_atom_site_label_4
_geom_torsion
_geom_torsion_publ_flag
C6A C1A C2A C3A -0.8(3) ?
Cl1A C1A C2A C3A 179.85(12) ?
C1A C2A C3A C4A 1.4(2) ?
C1A C2A C3A C7A -176.43(15) ?
C2A C3A C4A O1A -179.81(15) ?
C7A C3A C4A O1A -1.9(2) ?
C2A C3A C4A C5A -0.5(2) ?
C7A C3A C4A C5A 177.37(16) ?
O1A C4A C5A C6A 178.27(16) ?
C3A C4A C5A C6A -1.1(3) ?
C2A C1A C6A C5A -0.8(3) ?
Cl1A C1A C6A C5A 178.57(14) ?
C4A C5A C6A C1A 1.7(3) ?
C11A N1A C7A C3A -170.41(17) ?
C8A N1A C7A C3A 67.9(2) ?
C2A C3A C7A N1A -138.55(16) ?
C4A C3A C7A N1A 43.6(2) ?
C11A N1A C8A C9A 56.5(2) y
C7A N1A C8A C9A 179.38(16) ?
C10A O2A C9A C8A 59.7(2) y
N1A C8A C9A O2A -58.5(2) y
C9A O2A C10A C11A -60.1(3) y
C8A N1A C11A C10A -56.7(2) y
C7A N1A C11A C10A -179.87(18) ?
O2A C10A C11A N1A 59.4(3) y
C6B C1B C2B C3B -1.2(2) ?
Cl1B C1B C2B C3B 179.96(12) ?
C1B C2B C3B C4B 1.8(2) ?
C1B C2B C3B C7B -176.17(14) ?
C2B C3B C4B O1B 179.65(14) ?
C7B C3B C4B O1B -2.4(2) ?
C2B C3B C4B C5B -1.2(2) ?
C7B C3B C4B C5B 176.77(15) ?
O1B C4B C5B C6B 179.12(16) ?
C3B C4B C5B C6B 0.0(3) ?
C4B C5B C6B C1B 0.7(3) ?
C2B C1B C6B C5B -0.1(3) ?
Cl1B C1B C6B C5B 178.77(13) ?
C8B N1B C7B C3B 68.00(17) ?
C11B N1B C7B C3B -170.45(13) ?
C2B C3B C7B N1B -135.54(14) ?
C4B C3B C7B N1B 46.56(19) ?
C11B N1B C8B C9B 57.1(2) y
C7B N1B C8B C9B -179.83(14) ?
C10B O2B C9B C8B 58.8(2) y
N1B C8B C9B O2B -58.6(2) y
C9B O2B C10B C11B -59.3(2) y
C8B N1B C11B C10B -57.5(2) y
C7B N1B C11B C10B 179.78(14) ?
O2B C10B C11B N1B 59.3(2) y

loop_
_cod_related_entry_id
_cod_related_entry_database
_cod_related_entry_code
1 ChemSpider 195992
